data_4033332
loop_
_publ_author_name
'Qi, Wei-Yan'
'Zhao, Jin-Xin'
'Wei, Wen-Jun'
'Gao, Kun'
'Yue, Jian-Min'

_publ_section_title
;
 Quorumolides A-C, Three Cembranoids from Euphorbia antiquorum.
;
_journal_issue 2
_journal_name_full 'The Journal of organic chemistry'
_journal_page_first 1041
_journal_page_last 1045
_journal_paper_doi 10.1021/acs.joc.7b02684
_journal_volume 83
_journal_year 2018
_chemical_absolute_configuration ad
_chemical_formula_sum 'C20 H30 O4'
_chemical_formula_weight 334.44
_space_group_IT_number 4
_space_group_name_Hall 'P 2yb'
_space_group_name_H-M_alt 'P 1 21 1'
_symmetry_cell_setting monoclinic
_symmetry_space_group_name_Hall 'P 2yb'
_symmetry_space_group_name_H-M 'P 1 21 1'
_atom_sites_solution_hydrogens geom
_atom_sites_solution_primary direct
_atom_sites_solution_secondary difmap
_audit_creation_method SHELXL-97
_cell_angle_alpha 90.00
_cell_angle_beta 91.6320(10)
_cell_angle_gamma 90.00
_cell_formula_units_Z 2
_cell_length_a 6.14420(10)
_cell_length_b 11.10470(10)
_cell_length_c 13.24270(10)
_cell_measurement_reflns_used 6147
_cell_measurement_temperature 293(2)
_cell_measurement_theta_max 68.66
_cell_measurement_theta_min 3.34
_cell_volume 903.176(18)
_computing_cell_refinement 'Bruker SAINT'
_computing_data_collection 'Bruker APEX2'
_computing_data_reduction 'Bruker SAINT'
_computing_molecular_graphics 'Bruker SHELXTL'
_computing_publication_material 'Bruker SHELXTL'
_computing_structure_refinement 'SHELXL-97 (Sheldrick, 2008)'
_computing_structure_solution 'SHELXS-97 (Sheldrick, 2008)'
_diffrn_ambient_temperature 293(2)
_diffrn_measured_fraction_theta_full 0.967
_diffrn_measured_fraction_theta_max 0.967
_diffrn_measurement_device_type 'Bruker APEX-II CCD'
_diffrn_measurement_method '\f and \w scans'
_diffrn_radiation_monochromator graphite
_diffrn_radiation_source 'fine-focus sealed tube'
_diffrn_radiation_type CuK\a
_diffrn_radiation_wavelength 1.54178
_diffrn_reflns_av_R_equivalents 0.0283
_diffrn_reflns_av_sigmaI/netI 0.0225
_diffrn_reflns_limit_h_max 5
_diffrn_reflns_limit_h_min -7
_diffrn_reflns_limit_k_max 13
_diffrn_reflns_limit_k_min -13
_diffrn_reflns_limit_l_max 15
_diffrn_reflns_limit_l_min -15
_diffrn_reflns_number 11695
_diffrn_reflns_theta_full 68.98
_diffrn_reflns_theta_max 68.98
_diffrn_reflns_theta_min 3.34
_exptl_absorpt_coefficient_mu 0.672
_exptl_absorpt_correction_T_max 0.9736
_exptl_absorpt_correction_T_min 0.8239
_exptl_absorpt_correction_type multi-scan
_exptl_absorpt_process_details sadabs
_exptl_crystal_colour colorless
_exptl_crystal_density_diffrn 1.230
_exptl_crystal_density_method 'not measured'
_exptl_crystal_description prism
_exptl_crystal_F_000 364
_exptl_crystal_size_max 0.30
_exptl_crystal_size_mid 0.05
_exptl_crystal_size_min 0.04
_refine_diff_density_max 0.127
_refine_diff_density_min -0.163
_refine_diff_density_rms 0.042
_refine_ls_abs_structure_details 'Flack H D (1983), Acta Cryst. A39, 876-881'
_refine_ls_abs_structure_Flack -0.10(17)
_refine_ls_extinction_method none
_refine_ls_goodness_of_fit_ref 1.064
_refine_ls_hydrogen_treatment constr
_refine_ls_matrix_type full
_refine_ls_number_parameters 222
_refine_ls_number_reflns 3109
_refine_ls_number_restraints 1
_refine_ls_restrained_S_all 1.064
_refine_ls_R_factor_all 0.0346
_refine_ls_R_factor_gt 0.0339
_refine_ls_shift/su_max 0.005
_refine_ls_shift/su_mean 0.000
_refine_ls_structure_factor_coef Fsqd
_refine_ls_weighting_details 'calc w=1/[\s^2^(Fo^2^)+(0.0604P)^2^+0.0509P] where P=(Fo^2^+2Fc^2^)/3'
_refine_ls_weighting_scheme calc
_refine_ls_wR_factor_gt 0.0900
_refine_ls_wR_factor_ref 0.0907
_reflns_number_gt 3015
_reflns_number_total 3109
_reflns_threshold_expression >2sigma(I)
_cod_data_source_file jo7b02684_si_002.cif
_cod_data_source_block cu_dm12527_0m
_cod_depositor_comments
;
The following automatic conversions were performed:

'_symmetry_cell_setting' value 'Monoclinic' changed to 'monoclinic'
according to
/home/data/users/saulius/crontab/automatic-downloads/rss-feeds/ACS/lib/dictionaries/cif_core.dic
dictionary named 'cif_core.dic' version 2.4.2 from 2011-04-26.

Automatic conversion script
Id: cif_fix_values 4973 2017-02-22 13:04:09Z antanas 

 Adding full bibliography for 4033331--4033332.cif.
;
_cod_original_sg_symbol_H-M P2(1)
_cod_database_code 4033332

loop_
_symmetry_equiv_pos_as_xyz
'x, y, z'
'-x, y+1/2, -z'

loop_
_atom_site_label
_atom_site_type_symbol
_atom_site_fract_x
_atom_site_fract_y
_atom_site_fract_z
_atom_site_U_iso_or_equiv
_atom_site_adp_type
_atom_site_occupancy
_atom_site_symmetry_multiplicity
_atom_site_calc_flag
_atom_site_refinement_flags
O1 O 0.98227(16) 0.49642(9) 0.33989(7) 0.0416(2) Uani 1 1 d .
O2 O 0.4552(2) 0.16941(15) 0.19160(13) 0.0769(4) Uani 1 1 d .
O3 O 0.58089(18) 0.25302(11) 0.05152(9) 0.0563(3) Uani 1 1 d .
O4 O 0.6482(3) 0.24016(14) 0.41748(11) 0.0755(4) Uani 1 1 d .
H4 H 0.5618 0.2020 0.3816 0.113 Uiso 1 1 calc R
C1 C 0.8695(2) 0.57045(12) 0.26589(9) 0.0359(3) Uani 1 1 d .
H1 H 0.9775 0.6292 0.2440 0.043 Uiso 1 1 calc R
C2 C 0.7941(2) 0.50509(12) 0.17032(10) 0.0350(3) Uani 1 1 d .
H2 H 0.6453 0.4924 0.1607 0.042 Uiso 1 1 calc R
C3 C 0.9243(2) 0.46478(12) 0.09967(10) 0.0358(3) Uani 1 1 d .
C4 C 0.8349(3) 0.40866(14) 0.00247(11) 0.0448(3) Uani 1 1 d .
H4A H 0.9372 0.4233 -0.0506 0.054 Uiso 1 1 calc R
H4B H 0.6997 0.4488 -0.0167 0.054 Uiso 1 1 calc R
C5 C 0.7919(3) 0.27259(14) 0.00860(12) 0.0480(4) Uani 1 1 d .
H5 H 0.7953 0.2369 -0.0590 0.058 Uiso 1 1 calc R
C6 C 0.9447(3) 0.20726(13) 0.07830(12) 0.0454(3) Uani 1 1 d .
H6 H 1.0920 0.1955 0.0672 0.054 Uiso 1 1 calc R
C7 C 0.8411(3) 0.16802(13) 0.15866(13) 0.0459(3) Uani 1 1 d .
C8 C 0.9266(3) 0.12173(15) 0.25770(14) 0.0551(4) Uani 1 1 d .
H8A H 1.0550 0.0729 0.2473 0.066 Uiso 1 1 calc R
H8B H 0.8176 0.0714 0.2883 0.066 Uiso 1 1 calc R
C9 C 0.9849(3) 0.22723(15) 0.32859(13) 0.0517(4) Uani 1 1 d .
H9A H 1.0497 0.1952 0.3906 0.062 Uiso 1 1 calc R
H9B H 1.0937 0.2768 0.2969 0.062 Uiso 1 1 calc R
C10 C 0.7933(3) 0.30639(14) 0.35508(11) 0.0460(3) Uani 1 1 d .
H10 H 0.7144 0.3278 0.2923 0.055 Uiso 1 1 calc R
C11 C 0.8611(3) 0.42446(15) 0.40996(10) 0.0448(3) Uani 1 1 d .
C12 C 0.6656(3) 0.49298(16) 0.44927(11) 0.0503(4) Uani 1 1 d .
H12A H 0.5697 0.4365 0.4819 0.060 Uiso 1 1 calc R
H12B H 0.7162 0.5504 0.4999 0.060 Uiso 1 1 calc R
C13 C 0.5366(2) 0.55992(15) 0.36702(11) 0.0439(3) Uani 1 1 d .
H13A H 0.4195 0.6052 0.3967 0.053 Uiso 1 1 calc R
H13B H 0.4730 0.5028 0.3192 0.053 Uiso 1 1 calc R
C14 C 0.6883(2) 0.64535(13) 0.31276(10) 0.0387(3) Uani 1 1 d .
H14 H 0.7585 0.6958 0.3650 0.046 Uiso 1 1 calc R
C15 C 0.5727(3) 0.73141(14) 0.23793(11) 0.0440(3) Uani 1 1 d .
H15 H 0.4871 0.6822 0.1899 0.053 Uiso 1 1 calc R
C16 C 0.7316(4) 0.80602(16) 0.17731(15) 0.0605(5) Uani 1 1 d .
H16A H 0.8325 0.8460 0.2227 0.091 Uiso 1 1 calc R
H16B H 0.6523 0.8649 0.1380 0.091 Uiso 1 1 calc R
H16C H 0.8098 0.7541 0.1331 0.091 Uiso 1 1 calc R
C17 C 0.4156(4) 0.8154(2) 0.29049(18) 0.0723(6) Uani 1 1 d .
H17A H 0.3439 0.8662 0.2412 0.109 Uiso 1 1 calc R
H17B H 0.4949 0.8643 0.3386 0.109 Uiso 1 1 calc R
H17C H 0.3091 0.7685 0.3247 0.109 Uiso 1 1 calc R
C18 C 1.1680(2) 0.46930(15) 0.11063(12) 0.0453(3) Uani 1 1 d .
H18A H 1.2238 0.3892 0.1203 0.068 Uiso 1 1 calc R
H18B H 1.2089 0.5182 0.1679 0.068 Uiso 1 1 calc R
H18C H 1.2271 0.5034 0.0507 0.068 Uiso 1 1 calc R
C19 C 0.6071(3) 0.19383(15) 0.14045(14) 0.0529(4) Uani 1 1 d .
C20 C 1.0246(3) 0.4006(2) 0.49666(13) 0.0632(5) Uani 1 1 d .
H20A H 1.0672 0.4756 0.5273 0.095 Uiso 1 1 calc R
H20B H 1.1505 0.3611 0.4710 0.095 Uiso 1 1 calc R
H20C H 0.9588 0.3501 0.5461 0.095 Uiso 1 1 calc R

loop_
_atom_site_aniso_label
_atom_site_aniso_U_11
_atom_site_aniso_U_22
_atom_site_aniso_U_33
_atom_site_aniso_U_23
_atom_site_aniso_U_13
_atom_site_aniso_U_12
O1 0.0335(5) 0.0509(6) 0.0401(5) -0.0003(4) -0.0016(4) -0.0038(4)
O2 0.0450(8) 0.0822(9) 0.1039(10) 0.0089(8) 0.0099(7) -0.0116(7)
O3 0.0424(6) 0.0598(7) 0.0659(7) -0.0066(6) -0.0114(5) 0.0001(5)
O4 0.0798(10) 0.0701(8) 0.0779(9) 0.0095(8) 0.0264(7) -0.0239(8)
C1 0.0326(7) 0.0401(7) 0.0351(6) -0.0035(6) 0.0024(5) -0.0061(6)
C2 0.0308(7) 0.0378(7) 0.0364(6) -0.0036(5) 0.0000(5) -0.0021(5)
C3 0.0375(7) 0.0330(6) 0.0369(6) 0.0002(5) 0.0015(5) 0.0025(5)
C4 0.0521(9) 0.0455(8) 0.0368(7) -0.0047(6) -0.0001(6) 0.0091(7)
C5 0.0476(9) 0.0485(8) 0.0476(8) -0.0148(6) -0.0019(6) 0.0038(6)
C6 0.0399(8) 0.0369(7) 0.0592(9) -0.0102(6) 0.0004(6) 0.0047(6)
C7 0.0407(8) 0.0328(7) 0.0639(9) -0.0062(6) -0.0012(7) -0.0001(6)
C8 0.0564(10) 0.0391(7) 0.0696(10) 0.0061(7) -0.0016(8) 0.0039(7)
C9 0.0528(10) 0.0482(8) 0.0536(8) 0.0099(7) -0.0070(7) 0.0026(7)
C10 0.0444(9) 0.0491(8) 0.0447(8) 0.0099(6) 0.0024(6) -0.0062(6)
C11 0.0428(9) 0.0566(8) 0.0350(7) 0.0043(6) 0.0001(5) -0.0026(7)
C12 0.0532(10) 0.0632(10) 0.0347(7) 0.0002(7) 0.0061(6) -0.0033(7)
C13 0.0382(8) 0.0535(8) 0.0405(7) -0.0041(6) 0.0096(5) -0.0009(6)
C14 0.0396(8) 0.0424(7) 0.0340(6) -0.0089(6) 0.0015(5) -0.0031(6)
C15 0.0479(9) 0.0416(7) 0.0425(7) -0.0062(6) 0.0017(6) 0.0016(6)
C16 0.0719(12) 0.0460(9) 0.0639(10) 0.0075(7) 0.0101(8) -0.0005(8)
C17 0.0775(14) 0.0679(12) 0.0724(11) -0.0012(10) 0.0157(10) 0.0260(10)
C18 0.0386(8) 0.0459(8) 0.0516(8) -0.0028(6) 0.0077(6) 0.0014(6)
C19 0.0421(9) 0.0457(8) 0.0706(11) -0.0088(7) -0.0021(7) -0.0059(7)
C20 0.0632(11) 0.0833(13) 0.0424(8) 0.0053(8) -0.0111(7) 0.0062(10)

loop_
_atom_type_symbol
_atom_type_description
_atom_type_scat_dispersion_real
_atom_type_scat_dispersion_imag
_atom_type_scat_source
C C 0.0181 0.0091 'International Tables Vol C Tables 4.2.6.8 and 6.1.1.4'
H H 0.0000 0.0000 'International Tables Vol C Tables 4.2.6.8 and 6.1.1.4'
O O 0.0492 0.0322 'International Tables Vol C Tables 4.2.6.8 and 6.1.1.4'

loop_
_geom_angle_atom_site_label_1
_geom_angle_atom_site_label_2
_geom_angle_atom_site_label_3
_geom_angle
C1 O1 C11 120.32(11)
C19 O3 C5 109.19(12)
C10 O4 H4 109.5
O1 C1 C2 115.03(11)
O1 C1 C14 111.98(10)
C2 C1 C14 112.83(11)
O1 C1 H1 105.3
C2 C1 H1 105.3
C14 C1 H1 105.3
C3 C2 C1 124.96(12)
C3 C2 H2 117.5
C1 C2 H2 117.5
C2 C3 C18 122.73(13)
C2 C3 C4 121.71(13)
C18 C3 C4 115.55(12)
C3 C4 C5 114.67(13)
C3 C4 H4A 108.6
C5 C4 H4A 108.6
C3 C4 H4B 108.6
C5 C4 H4B 108.6
H4A C4 H4B 107.6
O3 C5 C6 103.88(13)
O3 C5 C4 109.01(13)
C6 C5 C4 113.97(14)
O3 C5 H5 109.9
C6 C5 H5 109.9
C4 C5 H5 109.9
C7 C6 C5 110.42(14)
C7 C6 H6 124.8
C5 C6 H6 124.8
C6 C7 C19 106.94(15)
C6 C7 C8 130.75(15)
C19 C7 C8 121.81(15)
C7 C8 C9 110.16(13)
C7 C8 H8A 109.6
C9 C8 H8A 109.6
C7 C8 H8B 109.6
C9 C8 H8B 109.6
H8A C8 H8B 108.1
C10 C9 C8 114.45(14)
C10 C9 H9A 108.6
C8 C9 H9A 108.6
C10 C9 H9B 108.6
C8 C9 H9B 108.6
H9A C9 H9B 107.6
O4 C10 C9 109.56(13)
O4 C10 C11 109.04(12)
C9 C10 C11 113.48(14)
O4 C10 H10 108.2
C9 C10 H10 108.2
C11 C10 H10 108.2
O1 C11 C12 111.59(13)
O1 C11 C20 103.79(13)
C12 C11 C20 109.72(13)
O1 C11 C10 107.61(11)
C12 C11 C10 112.22(13)
C20 C11 C10 111.59(15)
C13 C12 C11 113.47(12)
C13 C12 H12A 108.9
C11 C12 H12A 108.9
C13 C12 H12B 108.9
C11 C12 H12B 108.9
H12A C12 H12B 107.7
C12 C13 C14 109.15(12)
C12 C13 H13A 109.8
C14 C13 H13A 109.8
C12 C13 H13B 109.8
C14 C13 H13B 109.8
H13A C13 H13B 108.3
C13 C14 C1 108.29(12)
C13 C14 C15 114.42(12)
C1 C14 C15 113.80(10)
C13 C14 H14 106.6
C1 C14 H14 106.6
C15 C14 H14 106.6
C17 C15 C16 109.33(15)
C17 C15 C14 111.91(13)
C16 C15 C14 112.73(13)
C17 C15 H15 107.5
C16 C15 H15 107.5
C14 C15 H15 107.5
C15 C16 H16A 109.5
C15 C16 H16B 109.5
H16A C16 H16B 109.5
C15 C16 H16C 109.5
H16A C16 H16C 109.5
H16B C16 H16C 109.5
C15 C17 H17A 109.5
C15 C17 H17B 109.5
H17A C17 H17B 109.5
C15 C17 H17C 109.5
H17A C17 H17C 109.5
H17B C17 H17C 109.5
C3 C18 H18A 109.5
C3 C18 H18B 109.5
H18A C18 H18B 109.5
C3 C18 H18C 109.5
H18A C18 H18C 109.5
H18B C18 H18C 109.5
O2 C19 O3 121.69(17)
O2 C19 C7 129.23(18)
O3 C19 C7 109.09(14)
C11 C20 H20A 109.5
C11 C20 H20B 109.5
H20A C20 H20B 109.5
C11 C20 H20C 109.5
H20A C20 H20C 109.5
H20B C20 H20C 109.5

loop_
_geom_bond_atom_site_label_1
_geom_bond_atom_site_label_2
_geom_bond_distance
O1 C1 1.4414(16)
O1 C11 1.4470(17)
O2 C19 1.200(2)
O3 C19 1.354(2)
O3 C5 1.447(2)
O4 C10 1.4357(18)
O4 H4 0.8200
C1 C2 1.5199(17)
C1 C14 1.5348(18)
C1 H1 0.9800
C2 C3 1.3260(19)
C2 H2 0.9300
C3 C18 1.501(2)
C3 C4 1.5187(19)
C4 C5 1.536(2)
C4 H4A 0.9700
C4 H4B 0.9700
C5 C6 1.487(2)
C5 H5 0.9800
C6 C7 1.329(2)
C6 H6 0.9300
C7 C19 1.479(2)
C7 C8 1.490(2)
C8 C9 1.537(2)
C8 H8A 0.9700
C8 H8B 0.9700
C9 C10 1.518(2)
C9 H9A 0.9700
C9 H9B 0.9700
C10 C11 1.550(2)
C10 H10 0.9800
C11 C12 1.526(2)
C11 C20 1.527(2)
C12 C13 1.523(2)
C12 H12A 0.9700
C12 H12B 0.9700
C13 C14 1.5243(19)
C13 H13A 0.9700
C13 H13B 0.9700
C14 C15 1.536(2)
C14 H14 0.9800
C15 C17 1.524(2)
C15 C16 1.526(2)
C15 H15 0.9800
C16 H16A 0.9600
C16 H16B 0.9600
C16 H16C 0.9600
C17 H17A 0.9600
C17 H17B 0.9600
C17 H17C 0.9600
C18 H18A 0.9600
C18 H18B 0.9600
C18 H18C 0.9600
C20 H20A 0.9600
C20 H20B 0.9600
C20 H20C 0.9600

loop_
_geom_torsion_atom_site_label_1
_geom_torsion_atom_site_label_2
_geom_torsion_atom_site_label_3
_geom_torsion_atom_site_label_4
_geom_torsion
C11 O1 C1 C2 -83.13(14)
C11 O1 C1 C14 47.43(15)
O1 C1 C2 C3 -70.88(16)
C14 C1 C2 C3 158.97(13)
C1 C2 C3 C18 5.8(2)
C1 C2 C3 C4 -175.30(12)
C2 C3 C4 C5 -87.58(17)
C18 C3 C4 C5 91.41(16)
C19 O3 C5 C6 5.26(16)
C19 O3 C5 C4 -116.59(15)
C3 C4 C5 O3 83.26(16)
C3 C4 C5 C6 -32.26(19)
O3 C5 C6 C7 -7.27(16)
C4 C5 C6 C7 111.23(15)
C5 C6 C7 C19 6.28(16)
C5 C6 C7 C8 -165.58(15)
C6 C7 C8 C9 82.4(2)
C19 C7 C8 C9 -88.46(18)
C7 C8 C9 C10 62.45(18)
C8 C9 C10 O4 68.45(18)
C8 C9 C10 C11 -169.42(13)
C1 O1 C11 C12 -40.97(16)
C1 O1 C11 C20 -159.06(13)
C1 O1 C11 C10 82.56(15)
O4 C10 C11 O1 -172.30(13)
C9 C10 C11 O1 65.28(15)
O4 C10 C11 C12 -49.16(17)
C9 C10 C11 C12 -171.58(12)
O4 C10 C11 C20 74.46(17)
C9 C10 C11 C20 -47.96(17)
O1 C11 C12 C13 44.53(18)
C20 C11 C12 C13 158.99(16)
C10 C11 C12 C13 -76.34(17)
C11 C12 C13 C14 -56.43(17)
C12 C13 C14 C1 60.10(14)
C12 C13 C14 C15 -171.81(12)
O1 C1 C14 C13 -55.07(13)
C2 C1 C14 C13 76.61(13)
O1 C1 C14 C15 176.49(11)
C2 C1 C14 C15 -51.83(15)
C13 C14 C15 C17 62.30(17)
C1 C14 C15 C17 -172.46(15)
C13 C14 C15 C16 -173.97(12)
C1 C14 C15 C16 -48.73(16)
C5 O3 C19 O2 178.42(16)
C5 O3 C19 C7 -1.79(17)
C6 C7 C19 O2 176.87(19)
C8 C7 C19 O2 -10.4(3)
C6 C7 C19 O3 -2.89(17)
C8 C7 C19 O3 169.86(13)
